data_7009625
loop_
_publ_author_name
'Hitchcock, Peter B.'
'Lappert, Michael F.'
'Layh, Marcus'
'Liu, Dian-Sheng'
'Sablong, Rafael'
'Shun, Tian'

_publ_section_title
;
 Reactions of LiCHR2 and related lithium alkyls with \a-H free nitriles
 and the crystal structures of eleven representative lithium
 1,3-diazaallyls, 1-azaallyls and \b-diketiminates
;
_journal_issue 14
_journal_name_full 'Journal of the Chemical Society, Dalton Transactions'
_journal_page_first 2301
_journal_paper_doi 10.1039/b002376k
_journal_year 2000
_chemical_formula_structural '[{Li(thf)(Me3SiNCPhNCPhCHNSiMe3)}2]'
_chemical_formula_sum 'C50 H74 Li2 N4 O2 Si4'
_chemical_formula_weight 889.37
_chemical_name_systematic
; 
 ? 
;
_space_group_IT_number 2
_symmetry_cell_setting triclinic
_symmetry_space_group_name_Hall '-P 1'
_symmetry_space_group_name_H-M 'P -1'
_atom_sites_solution_hydrogens geom
_atom_sites_solution_primary direct
_atom_sites_solution_secondary difmap
_audit_creation_method SHELXL
_cell_angle_alpha 94.22(7)
_cell_angle_beta 93.81(7)
_cell_angle_gamma 110.94(8)
_cell_formula_units_Z 1
_cell_length_a 11.075
_cell_length_b 11.440(5)
_cell_length_c 11.514(6)
_cell_measurement_reflns_used 25
_cell_measurement_temperature 173(2)
_cell_measurement_theta_max 10
_cell_measurement_theta_min 7
_cell_volume 1352.0(12)
_computing_cell_refinement 'Enraf-Nonius CAD4'
_computing_data_collection 'Enraf-Nonius CAD4'
_computing_molecular_graphics 'CAMERON (Watkin and Pearce,1993)'
_computing_publication_material SHELXL-93
_computing_structure_refinement 'SHELXL-93 (Sheldrick, 1993)'
_computing_structure_solution 'SHELXS-86 (Sheldrick, 1990)'
_diffrn_ambient_temperature 173(2)
_diffrn_measurement_device ' Enraf-Nonius CAD4'
_diffrn_measurement_method \w--2\q
_diffrn_radiation_monochromator graphite
_diffrn_radiation_source 'fine-focus sealed tube'
_diffrn_radiation_type MoK\a
_diffrn_radiation_wavelength 0.71073
_diffrn_reflns_av_R_equivalents 0.0000
_diffrn_reflns_av_sigmaI/netI 0.0970
_diffrn_reflns_limit_h_max 11
_diffrn_reflns_limit_h_min 0
_diffrn_reflns_limit_k_max 11
_diffrn_reflns_limit_k_min -12
_diffrn_reflns_limit_l_max 12
_diffrn_reflns_limit_l_min -12
_diffrn_reflns_number 3289
_diffrn_reflns_theta_max 21.97
_diffrn_reflns_theta_min 2.20
_diffrn_standards_decay_% 0
_diffrn_standards_interval_time 120
_diffrn_standards_number 2
_exptl_absorpt_coefficient_mu 0.149
_exptl_absorpt_correction_type none
_exptl_crystal_density_diffrn 1.092
_exptl_crystal_F_000 480
_exptl_crystal_size_max 0.20
_exptl_crystal_size_mid 0.15
_exptl_crystal_size_min 0.15
_refine_diff_density_max 0.505
_refine_diff_density_min -0.499
_refine_diff_density_rms 0.088
_refine_ls_extinction_method none
_refine_ls_goodness_of_fit_all 0.991
_refine_ls_goodness_of_fit_obs 1.048
_refine_ls_hydrogen_treatment riding
_refine_ls_matrix_type full
_refine_ls_number_parameters 280
_refine_ls_number_reflns 3289
_refine_ls_number_restraints 0
_refine_ls_restrained_S_all 0.991
_refine_ls_restrained_S_obs 1.048
_refine_ls_R_factor_all 0.1281
_refine_ls_R_factor_obs 0.0793
_refine_ls_shift/esd_max 0.002
_refine_ls_shift/esd_mean 0.000
_refine_ls_structure_factor_coef Fsqd
_refine_ls_weighting_details 'w=1/[\s^2^(Fo^2^)+(0.1451P)^2^+0.7252P] where P=(Fo^2^+2Fc^2^)/3'
_refine_ls_weighting_scheme calc
_refine_ls_wR_factor_all 0.2341
_refine_ls_wR_factor_obs 0.1946
_reflns_number_observed 2096
_reflns_number_total 3289
_reflns_observed_criterion >2sigma(I)
_cod_data_source_file b002376k.txt
_cod_data_source_block oct797
_cod_depositor_comments
;
The following automatic conversions were performed:

'_refine_ls_weighting_scheme' value 'calc
w=1/[\s^2^(Fo^2^)+(0.1451P)^2^+0.7252P] where P=(Fo^2^+2Fc^2^)/3' was
changed to 'calc'. New tag '_refine_ls_weighting_details' was
created. The value of the new tag was set to
'w=1/[\s^2^(Fo^2^)+(0.1451P)^2^+0.7252P] where P=(Fo^2^+2Fc^2^)/3'.

Automatic conversion script
Id: cif_fix_values 3143 2015-03-26 13:38:13Z robertas 
;
_cod_original_cell_volume 1352.0(9)
_cod_original_sg_symbol_H-M P-1
_cod_database_code 7009625

loop_
_symmetry_equiv_pos_as_xyz
'x, y, z'
'-x, -y, -z'

loop_
_atom_site_aniso_label
_atom_site_aniso_U_11
_atom_site_aniso_U_22
_atom_site_aniso_U_33
_atom_site_aniso_U_23
_atom_site_aniso_U_13
_atom_site_aniso_U_12
Li 0.032(6) 0.046(7) 0.050(7) 0.017(5) 0.013(5) 0.028(5)
Si1 0.0157(9) 0.0362(11) 0.0396(11) 0.0012(8) -0.0007(7) 0.0051(8)
Si2 0.0283(11) 0.0320(11) 0.0466(12) -0.0037(8) -0.0085(8) 0.0156(8)
O 0.033(3) 0.053(3) 0.064(3) 0.025(2) 0.014(2) 0.028(2)
N1 0.017(3) 0.027(3) 0.040(3) -0.002(2) 0.003(2) 0.008(2)
N2 0.012(3) 0.025(3) 0.041(3) -0.002(2) 0.004(2) 0.001(2)
C1 0.025(4) 0.033(4) 0.030(3) 0.002(3) 0.005(3) 0.023(3)
C2 0.020(3) 0.021(3) 0.035(3) 0.007(3) 0.010(3) 0.013(3)
C3 0.020(3) 0.027(3) 0.043(4) 0.007(3) 0.006(3) 0.014(3)
C4 0.025(4) 0.069(5) 0.076(5) 0.004(4) -0.015(4) 0.015(4)
C5 0.035(4) 0.049(5) 0.057(5) 0.004(4) -0.001(3) -0.010(3)
C6 0.045(4) 0.030(4) 0.074(5) -0.007(4) 0.017(4) 0.004(3)
C7 0.079(6) 0.040(4) 0.058(5) 0.001(4) -0.008(4) 0.024(4)
C8 0.037(4) 0.028(4) 0.060(5) 0.005(3) -0.003(3) 0.006(3)
C9 0.029(4) 0.067(5) 0.102(7) -0.033(5) -0.026(4) 0.026(4)
C10 0.013(3) 0.031(3) 0.036(4) 0.004(3) -0.001(3) 0.005(3)
C11 0.020(4) 0.050(4) 0.044(4) -0.002(3) 0.000(3) 0.015(3)
C12 0.022(4) 0.072(5) 0.064(5) -0.014(4) 0.005(4) 0.023(4)
C13 0.033(5) 0.075(6) 0.053(5) -0.006(4) 0.021(4) 0.008(4)
C14 0.038(4) 0.060(5) 0.029(4) 0.008(3) 0.010(3) 0.002(4)
C15 0.026(4) 0.034(4) 0.041(4) 0.008(3) 0.003(3) 0.007(3)
C16 0.023(3) 0.024(3) 0.044(4) -0.001(3) 0.005(3) 0.009(3)
C17 0.037(4) 0.036(4) 0.059(5) -0.003(3) 0.013(3) 0.017(3)
C18 0.039(4) 0.041(4) 0.081(6) -0.010(4) 0.007(4) 0.025(4)
C19 0.043(5) 0.040(4) 0.088(6) -0.011(4) -0.009(4) 0.030(4)
C20 0.058(5) 0.056(5) 0.075(6) -0.002(4) -0.018(4) 0.045(4)
C21 0.038(4) 0.043(4) 0.046(4) 0.001(3) 0.000(3) 0.024(3)
C22 0.026(4) 0.075(6) 0.135(8) 0.053(6) 0.011(5) 0.026(4)
C23 0.067(6) 0.125(9) 0.127(8) 0.079(7) 0.043(6) 0.068(6)
C24 0.050(5) 0.057(5) 0.139(8) 0.051(6) 0.015(5) 0.025(4)
C25 0.039(4) 0.064(5) 0.059(5) 0.030(4) 0.011(4) 0.027(4)

loop_
_atom_site_label
_atom_site_type_symbol
_atom_site_fract_x
_atom_site_fract_y
_atom_site_fract_z
_atom_site_U_iso_or_equiv
_atom_site_thermal_displace_type
_atom_site_occupancy
_atom_site_calc_flag
_atom_site_refinement_flags
_atom_site_disorder_group
Li Li 0.1049(10) 0.0160(10) 0.0649(9) 0.038(3) Uani 1 d . .
Si1 Si 0.3499(2) 0.2267(2) -0.05137(15) 0.0320(5) Uani 1 d . .
Si2 Si -0.2575(2) -0.3350(2) -0.3818(2) 0.0354(6) Uani 1 d . .
O O 0.1474(4) -0.1027(4) 0.1483(4) 0.0452(12) Uani 1 d . .
N1 N 0.2106(4) 0.0956(4) -0.0609(4) 0.0284(12) Uani 1 d . .
N2 N 0.0264(4) -0.0680(4) -0.1407(4) 0.0281(12) Uani 1 d . .
C1 C 0.1528(5) 0.0071(5) -0.1457(5) 0.0258(14) Uani 1 d . .
C2 C -0.0316(5) -0.1751(5) -0.2219(5) 0.0234(14) Uani 1 d . .
C3 C -0.1469(5) -0.1962(5) -0.2840(5) 0.0281(15) Uani 1 d . .
H3 H -0.1765(5) -0.1279(5) -0.2762(5) 0.034 Uiso 1 calc R .
C4 C 0.4791(6) 0.2012(7) 0.0456(7) 0.058(2) Uani 1 d . .
H4C H 0.5007(6) 0.1319(7) 0.0092(7) 0.088 Uiso 1 calc R .
H4B H 0.4474(6) 0.1802(7) 0.1217(7) 0.088 Uiso 1 calc R .
H4A H 0.5569(6) 0.2782(7) 0.0567(7) 0.088 Uiso 1 calc R .
C5 C 0.4146(7) 0.2769(7) -0.1909(6) 0.054(2) Uani 1 d . .
H5C H 0.4367(7) 0.2099(7) -0.2313(6) 0.081 Uiso 1 calc R .
H5B H 0.4927(7) 0.3533(7) -0.1749(6) 0.081 Uiso 1 calc R .
H5A H 0.3489(7) 0.2942(7) -0.2404(6) 0.081 Uiso 1 calc R .
C6 C 0.3112(7) 0.3572(6) 0.0188(7) 0.053(2) Uani 1 d . .
H6C H 0.2764(7) 0.3344(6) 0.0935(7) 0.079 Uiso 1 calc R .
H6B H 0.2463(7) 0.3738(6) -0.0326(7) 0.079 Uiso 1 calc R .
H6A H 0.3902(7) 0.4329(6) 0.0329(7) 0.079 Uiso 1 calc R .
C7 C -0.2152(8) -0.3290(7) -0.5339(6) 0.059(2) Uani 1 d . .
H7C H -0.2754(8) -0.4036(7) -0.5825(6) 0.089 Uiso 1 calc R .
H7B H -0.1262(8) -0.3270(7) -0.5363(6) 0.089 Uiso 1 calc R .
H7A H -0.2215(8) -0.2531(7) -0.5637(6) 0.089 Uiso 1 calc R .
C8 C -0.2653(6) -0.4890(6) -0.3333(6) 0.043(2) Uani 1 d . .
H8C H -0.2876(6) -0.4932(6) -0.2523(6) 0.065 Uiso 1 calc R .
H8B H -0.1807(6) -0.4974(6) -0.3378(6) 0.065 Uiso 1 calc R .
H8A H -0.3317(6) -0.5574(6) -0.3841(6) 0.065 Uiso 1 calc R .
C9 C -0.4234(7) -0.3247(8) -0.3824(8) 0.067(3) Uani 1 d . .
H9C H -0.4495(7) -0.3276(8) -0.3026(8) 0.101 Uiso 1 calc R .
H9B H -0.4862(7) -0.3957(8) -0.4335(8) 0.101 Uiso 1 calc R .
H9A H -0.4210(7) -0.2455(8) -0.4113(8) 0.101 Uiso 1 calc R .
C10 C 0.2174(5) -0.0131(5) -0.2505(5) 0.0275(15) Uani 1 d . .
C11 C 0.3251(6) -0.0482(6) -0.2385(6) 0.038(2) Uani 1 d . .
H11 H 0.3583(6) -0.0582(6) -0.1632(6) 0.045 Uiso 1 calc R .
C12 C 0.3837(6) -0.0686(7) -0.3362(7) 0.052(2) Uani 1 d . .
H12 H 0.4543(6) -0.0971(7) -0.3285(7) 0.063 Uiso 1 calc R .
C13 C 0.3404(7) -0.0478(8) -0.4440(7) 0.057(2) Uani 1 d . .
H13 H 0.3829(7) -0.0601(8) -0.5103(7) 0.068 Uiso 1 calc R .
C14 C 0.2359(7) -0.0093(7) -0.4580(6) 0.046(2) Uani 1 d . .
H14 H 0.2072(7) 0.0061(7) -0.5330(6) 0.056 Uiso 1 calc R .
C15 C 0.1741(6) 0.0065(6) -0.3614(5) 0.035(2) Uani 1 d . .
H15 H 0.1009(6) 0.0310(6) -0.3703(5) 0.041 Uiso 1 calc R .
C16 C 0.0341(6) -0.2692(5) -0.2265(5) 0.0300(15) Uani 1 d . .
C17 C 0.0679(6) -0.3109(6) -0.3308(6) 0.043(2) Uani 1 d . .
H17 H 0.0471(6) -0.2817(6) -0.4017(6) 0.051 Uiso 1 calc R .
C18 C 0.1328(7) -0.3964(6) -0.3322(7) 0.052(2) Uani 1 d . .
H18 H 0.1563(7) -0.4242(6) -0.4041(7) 0.062 Uiso 1 calc R .
C19 C 0.1622(7) -0.4398(7) -0.2308(8) 0.055(2) Uani 1 d . .
H19 H 0.2059(7) -0.4976(7) -0.2322(8) 0.065 Uiso 1 calc R .
C20 C 0.1286(7) -0.3997(7) -0.1270(7) 0.058(2) Uani 1 d . .
H20 H 0.1487(7) -0.4299(7) -0.0564(7) 0.069 Uiso 1 calc R .
C21 C 0.0652(6) -0.3152(6) -0.1256(6) 0.041(2) Uani 1 d . .
H21 H 0.0425(6) -0.2879(6) -0.0531(6) 0.049 Uiso 1 calc R .
C22 C 0.2660(7) -0.1274(8) 0.1528(9) 0.074(3) Uani 1 d . .
H22B H 0.3383(7) -0.0541(8) 0.1939(9) 0.089 Uiso 1 calc R .
H22A H 0.2878(7) -0.1431(8) 0.0726(9) 0.089 Uiso 1 calc R .
C23 C 0.2470(9) -0.2384(10) 0.2156(9) 0.092(3) Uani 1 d . .
H23B H 0.2431(9) -0.3108(10) 0.1609(9) 0.111 Uiso 1 calc R .
H23A H 0.3199(9) -0.2214(10) 0.2770(9) 0.111 Uiso 1 calc R .
C24 C 0.1264(8) -0.2656(8) 0.2677(9) 0.078(3) Uani 1 d . .
H24B H 0.1434(8) -0.2462(8) 0.3538(9) 0.094 Uiso 1 calc R .
H24A H 0.0715(8) -0.3557(8) 0.2495(9) 0.094 Uiso 1 calc R .
C25 C 0.0601(7) -0.1858(7) 0.2178(6) 0.050(2) Uani 1 d . .
H25B H -0.0206(7) -0.2390(7) 0.1690(6) 0.060 Uiso 1 calc R .
H25A H 0.0371(7) -0.1369(7) 0.2814(6) 0.060 Uiso 1 calc R .

loop_
_atom_type_symbol
_atom_type_description
_atom_type_scat_dispersion_real
_atom_type_scat_dispersion_imag
_atom_type_scat_source
C C 0.0033 0.0016 'International Tables Vol C Tables 4.2.6.8 and 6.1.1.4'
H H 0.0000 0.0000 'International Tables Vol C Tables 4.2.6.8 and 6.1.1.4'
N N 0.0061 0.0033 'International Tables Vol C Tables 4.2.6.8 and 6.1.1.4'
Si Si 0.0817 0.0704 'International Tables Vol C Tables 4.2.6.8 and 6.1.1.4'
Li Li -0.0003 0.0001 'International Tables Vol C Tables 4.2.6.8 and 6.1.1.4'
O O 0.0106 0.0060 'International Tables Vol C Tables 4.2.6.8 and 6.1.1.4'

loop_
_geom_angle_atom_site_label_1
_geom_angle_atom_site_label_2
_geom_angle_atom_site_label_3
_geom_angle
_geom_angle_site_symmetry_1
_geom_angle_site_symmetry_3
_geom_angle_publ_flag
O Li N2 111.1(5) . 2 ?
O Li N1 120.3(5) . . ?
N2 Li N1 127.5(6) 2 . ?
N1 Si1 C6 106.4(3) . . ?
N1 Si1 C5 116.7(3) . . ?
C6 Si1 C5 106.8(4) . . ?
N1 Si1 C4 108.9(3) . . ?
C6 Si1 C4 108.7(4) . . ?
C5 Si1 C4 109.1(4) . . ?
C7 Si2 C3 111.9(3) . . ?
C7 Si2 C8 108.7(3) . . ?
C3 Si2 C8 114.1(3) . . ?
C7 Si2 C9 107.0(4) . . ?
C3 Si2 C9 105.8(3) . . ?
C8 Si2 C9 109.0(4) . . ?
C25 O C22 108.7(5) . . ?
C25 O Li 123.3(5) . . ?
C22 O Li 128.1(5) . . ?
C1 N1 Si1 131.9(4) . . ?
C1 N1 Li 97.7(5) . . ?
Si1 N1 Li 129.6(4) . . ?
C1 N2 C2 119.7(5) . . ?
C1 N2 Li 125.4(5) . 2 ?
C2 N2 Li 112.0(5) . 2 ?
N1 C1 N2 119.0(5) . . ?
N1 C1 C10 122.8(5) . . ?
N2 C1 C10 118.2(5) . . ?
C3 C2 N2 121.0(5) . . ?
C3 C2 C16 122.4(5) . . ?
N2 C2 C16 116.4(5) . . ?
C2 C3 Si2 131.4(5) . . ?
C11 C10 C15 118.9(6) . . ?
C11 C10 C1 120.1(5) . . ?
C15 C10 C1 121.0(5) . . ?
C12 C11 C10 119.9(6) . . ?
C13 C12 C11 120.2(7) . . ?
C12 C13 C14 121.1(7) . . ?
C15 C14 C13 118.8(7) . . ?
C14 C15 C10 121.0(6) . . ?
C21 C16 C17 117.8(6) . . ?
C21 C16 C2 120.8(5) . . ?
C17 C16 C2 121.3(6) . . ?
C16 C17 C18 120.3(7) . . ?
C19 C18 C17 120.3(7) . . ?
C18 C19 C20 120.0(7) . . ?
C19 C20 C21 119.7(7) . . ?
C16 C21 C20 121.9(7) . . ?
O C22 C23 108.1(6) . . ?
C24 C23 C22 107.3(7) . . ?
C23 C24 C25 107.1(7) . . ?
O C25 C24 107.7(6) . . ?

loop_
_geom_bond_atom_site_label_1
_geom_bond_atom_site_label_2
_geom_bond_distance
_geom_bond_site_symmetry_2
_geom_bond_publ_flag
Li O 1.891(11) . ?
Li N2 1.985(11) 2 ?
Li N1 1.989(11) . ?
Si1 N1 1.715(5) . ?
Si1 C6 1.843(7) . ?
Si1 C5 1.849(7) . ?
Si1 C4 1.874(7) . ?
Si2 C7 1.842(8) . ?
Si2 C3 1.858(6) . ?
Si2 C8 1.861(6) . ?
Si2 C9 1.883(7) . ?
O C25 1.427(8) . ?
O C22 1.438(8) . ?
N1 C1 1.302(7) . ?
N2 C1 1.364(7) . ?
N2 C2 1.406(7) . ?
N2 Li 1.985(11) 2 ?
C1 C10 1.487(8) . ?
C2 C3 1.353(8) . ?
C2 C16 1.500(8) . ?
C10 C11 1.390(8) . ?
C10 C15 1.395(8) . ?
C11 C12 1.381(9) . ?
C12 C13 1.369(10) . ?
C13 C14 1.382(10) . ?
C14 C15 1.378(9) . ?
C16 C21 1.383(9) . ?
C16 C17 1.383(9) . ?
C17 C18 1.406(9) . ?
C18 C19 1.366(10) . ?
C19 C20 1.369(10) . ?
C20 C21 1.382(9) . ?
C22 C23 1.464(11) . ?
C23 C24 1.441(11) . ?
C24 C25 1.485(10) . ?
